data_7003546
loop_
_publ_author_name
'Bayly, Simon R.'
'Cowley, Andrew R.'
'Dilworth, Jonathan R.'
'Ward, Caroline V.'

_publ_section_title
;
 Ruthenium complexes with tridentate PNX (X = O, S) donor ligands
;
_journal_issue 16
_journal_name_full 'Dalton Transactions'
_journal_page_first 2190
_journal_page_last 2198
_journal_paper_doi 10.1039/b717025d
_journal_year 2008
_chemical_compound_source
;
synthesis as described
;
_chemical_formula_moiety ' C26 H22 N1 P1 S1 '
_chemical_formula_sum 'C26 H22 N P S'
_chemical_formula_weight 411.50
_chemical_name_systematic
;
?
;
_space_group_IT_number 14
_symmetry_cell_setting monoclinic
_symmetry_space_group_name_Hall '-P 2yab'
_symmetry_space_group_name_H-M 'P 1 21/a 1'
_atom_sites_solution_hydrogens geom
_atom_sites_solution_primary direct
_cell_angle_alpha 90
_cell_angle_beta 97.7604(6)
_cell_angle_gamma 90
_cell_formula_units_Z 4
_cell_length_a 10.4453(4)
_cell_length_b 15.2797(6)
_cell_length_c 13.4194(5)
_cell_measurement_reflns_used 19448
_cell_measurement_temperature 150
_cell_measurement_theta_max 28
_cell_measurement_theta_min 5
_cell_volume 2122.13(14)
_computing_cell_refinement
;
KappaCCD software 'DENZO' (Otwinowski & Minor, 1996)
;
_computing_data_collection
;
KappaCCD software 'Collect' (Nonius, 2000)
;
_computing_data_reduction
;
KappaCCD software 'DENZO' (Otwinowski & Minor, 1996)
;
_computing_publication_material
;
CRYSTALS (Watkin et al, 2001)
;
_computing_structure_refinement
;
CRYSTALS (Watkin et al, 2001)
;
_computing_structure_solution 'SIR92 (Giacovazzo et al, 1992)'
_diffrn_ambient_temperature 150
_diffrn_measured_fraction_theta_full 0.995
_diffrn_measured_fraction_theta_max 0.995
_diffrn_measurement_device_type
;
Nonius KappaCCD
;
_diffrn_measurement_method \w
_diffrn_radiation_monochromator graphite
_diffrn_radiation_type 'Mo K\a'
_diffrn_radiation_wavelength 0.71073
_diffrn_reflns_av_R_equivalents 0.090
_diffrn_reflns_limit_h_max 13
_diffrn_reflns_limit_h_min -13
_diffrn_reflns_limit_k_max 19
_diffrn_reflns_limit_k_min -19
_diffrn_reflns_limit_l_max 17
_diffrn_reflns_limit_l_min -17
_diffrn_reflns_number 19458
_diffrn_reflns_theta_full 27.40
_diffrn_reflns_theta_max 27.40
_diffrn_reflns_theta_min 5.16
_diffrn_standards_decay_% 0.00
_diffrn_standards_interval_count 0
_diffrn_standards_interval_time 0
_diffrn_standards_number 0
_exptl_absorpt_coefficient_mu 0.240
_exptl_absorpt_correction_T_max 0.99
_exptl_absorpt_correction_T_min 0.93
_exptl_absorpt_correction_type multi-scan
_exptl_absorpt_process_details
;
Denzo/Scalepack (Otwinowski & Minor, 1996)
;
_exptl_crystal_colour ' pale yellow '
_exptl_crystal_density_diffrn 1.288
_exptl_crystal_description ' plate '
_exptl_crystal_F_000 864.912
_exptl_crystal_size_max 0.30
_exptl_crystal_size_mid 0.20
_exptl_crystal_size_min 0.05
_refine_diff_density_max 0.27
_refine_diff_density_min -0.27
_refine_ls_extinction_method None
_refine_ls_goodness_of_fit_ref 1.0530
_refine_ls_hydrogen_treatment noref
_refine_ls_matrix_type full
_refine_ls_number_parameters 262
_refine_ls_number_reflns 2499
_refine_ls_R_factor_gt 0.0380
_refine_ls_shift/su_max 0.000248
_refine_ls_structure_factor_coef F
_refine_ls_weighting_details
;
Chebychev polynomial with 3 parameters (Carruthers & Watkin , 1979)
0.600 0.332 0.385
;
_refine_ls_weighting_scheme calc
_refine_ls_wR_factor_ref 0.0437
_reflns_limit_h_max 13
_reflns_limit_h_min -13
_reflns_limit_k_max 19
_reflns_limit_k_min 0
_reflns_limit_l_max 17
_reflns_limit_l_min 0
_reflns_number_gt 2499
_reflns_number_total 4793
_reflns_threshold_expression >3.00\s(I)
_cod_data_source_file b717025d.txt
_cod_data_source_block ligand3
_cod_depositor_comments
;
The following automatic conversions were performed:
'_symmetry_cell_setting' value 'Monoclinic' changed to 'monoclinic'
according to '/home/saulius/struct/CIF-dictionaries/cif_core.dic'
dictionary named 'cif_core.dic' version 2.4.1 from 2010-06-29.

Automatic conversion script
Id: cif_fix_enum 1527 2010-12-29 10:47:43Z saulius 
;
_cod_original_cell_volume 2122.1
_cod_original_sg_symbol_H-M 'P 1 21/a 1 '
_cod_original_formula_sum ' C26 H22 N1 P1 S1 '
_cod_database_code 7003546

loop_
_symmetry_equiv_pos_as_xyz
x,y,z
-x,-y,-z
-x+1/2,y+1/2,-z
x+1/2,-y+1/2,z

loop_
_atom_site_label
_atom_site_fract_x
_atom_site_fract_y
_atom_site_fract_z
_atom_site_U_iso_or_equiv
_atom_site_occupancy
_atom_site_adp_type
P1 0.38128(6) 0.14697(4) 0.04147(5) 0.0250 1.0000 Uani
C1 0.3627(2) 0.25283(16) 0.10451(18) 0.0232 1.0000 Uani
C2 0.2755(3) 0.31576(17) 0.06202(19) 0.0289 1.0000 Uani
C3 0.2712(3) 0.39859(17) 0.1044(2) 0.0309 1.0000 Uani
C4 0.3531(3) 0.42020(17) 0.1904(2) 0.0310 1.0000 Uani
C5 0.4390(2) 0.35825(17) 0.23509(19) 0.0271 1.0000 Uani
C6 0.4460(2) 0.27518(16) 0.19275(18) 0.0233 1.0000 Uani
C7 0.5382(2) 0.21105(17) 0.24274(19) 0.0265 1.0000 Uani
N1 0.5912(2) 0.22095(14) 0.33384(16) 0.0287 1.0000 Uani
C8 0.6701(2) 0.15249(18) 0.37838(19) 0.0280 1.0000 Uani
C9 0.6389(3) 0.06415(18) 0.3622(2) 0.0341 1.0000 Uani
C10 0.7198(3) -0.00014(19) 0.4077(2) 0.0389 1.0000 Uani
C11 0.8297(3) 0.02232(19) 0.4707(2) 0.0368 1.0000 Uani
C12 0.8600(3) 0.11035(19) 0.4906(2) 0.0331 1.0000 Uani
C13 0.7800(2) 0.17585(18) 0.44548(19) 0.0282 1.0000 Uani
S1 0.80721(7) 0.28911(5) 0.46252(5) 0.0346 1.0000 Uani
C14 0.9562(3) 0.2919(2) 0.5457(2) 0.0391 1.0000 Uani
C15 0.2362(2) 0.14490(17) -0.05304(19) 0.0271 1.0000 Uani
C16 0.2530(3) 0.16788(17) -0.1504(2) 0.0301 1.0000 Uani
C17 0.1477(3) 0.16967(18) -0.2271(2) 0.0352 1.0000 Uani
C18 0.0266(3) 0.14720(19) -0.2053(2) 0.0352 1.0000 Uani
C19 0.0089(3) 0.1228(2) -0.1088(2) 0.0365 1.0000 Uani
C20 0.1123(3) 0.12179(19) -0.0326(2) 0.0329 1.0000 Uani
C21 0.3443(2) 0.06632(16) 0.13516(18) 0.0247 1.0000 Uani
C22 0.2745(3) 0.08495(17) 0.2144(2) 0.0304 1.0000 Uani
C23 0.2568(3) 0.02067(19) 0.2846(2) 0.0348 1.0000 Uani
C24 0.3080(3) -0.06262(19) 0.2768(2) 0.0356 1.0000 Uani
C25 0.3776(3) -0.08171(18) 0.1987(2) 0.0345 1.0000 Uani
C26 0.3970(3) -0.01741(17) 0.1292(2) 0.0301 1.0000 Uani
H21 0.2150 0.3012 0.0000 0.0344 1.0000 Uiso
H31 0.2083 0.4429 0.0723 0.0371 1.0000 Uiso
H41 0.3503 0.4801 0.2201 0.0375 1.0000 Uiso
H51 0.4968 0.3732 0.2984 0.0327 1.0000 Uiso
H71 0.5603 0.1582 0.2045 0.0316 1.0000 Uiso
H91 0.5580 0.0475 0.3176 0.0409 1.0000 Uiso
H101 0.6983 -0.0632 0.3947 0.0471 1.0000 Uiso
H111 0.8884 -0.0245 0.5025 0.0448 1.0000 Uiso
H121 0.9395 0.1262 0.5374 0.0395 1.0000 Uiso
H141 0.9816 0.3541 0.5609 0.0458 1.0000 Uiso
H142 0.9452 0.2609 0.6097 0.0458 1.0000 Uiso
H143 1.0251 0.2622 0.5131 0.0458 1.0000 Uiso
H161 0.3411 0.1833 -0.1661 0.0359 1.0000 Uiso
H171 0.1602 0.1871 -0.2969 0.0415 1.0000 Uiso
H181 -0.0490 0.1486 -0.2597 0.0408 1.0000 Uiso
H191 -0.0791 0.1058 -0.0941 0.0437 1.0000 Uiso
H201 0.0988 0.1046 0.0371 0.0393 1.0000 Uiso
H221 0.2372 0.1447 0.2206 0.0365 1.0000 Uiso
H231 0.2068 0.0345 0.3411 0.0419 1.0000 Uiso
H241 0.2946 -0.1086 0.3275 0.0417 1.0000 Uiso
H251 0.4139 -0.1417 0.1924 0.0404 1.0000 Uiso
H261 0.4493 -0.0311 0.0740 0.0354 1.0000 Uiso

loop_
_atom_site_aniso_label
_atom_site_aniso_U_11
_atom_site_aniso_U_22
_atom_site_aniso_U_33
_atom_site_aniso_U_23
_atom_site_aniso_U_13
_atom_site_aniso_U_12
P1 0.0252(3) 0.0258(3) 0.0235(3) -0.0020(3) 0.0013(2) 0.0024(3)
C1 0.0223(12) 0.0211(12) 0.0268(12) 0.000(1) 0.006(1) -0.0002(9)
C2 0.0294(13) 0.0278(13) 0.0289(14) 0.0013(11) 0.0010(11) 0.0007(11)
C3 0.0360(14) 0.0235(13) 0.0332(14) 0.0045(11) 0.0043(12) 0.0043(11)
C4 0.0343(14) 0.0233(13) 0.0362(15) 0.0008(11) 0.0075(12) -0.0013(11)
C5 0.0256(12) 0.0291(13) 0.0271(13) -0.0032(11) 0.006(1) -0.0061(11)
C6 0.0223(12) 0.0227(13) 0.0253(12) 0.001(1) 0.0045(9) -0.001(1)
C7 0.0229(12) 0.0290(13) 0.0270(13) -0.0020(11) 0.002(1) -0.000(1)
N1 0.0263(11) 0.0281(12) 0.0298(12) 0.0005(9) -0.0027(9) -0.0009(9)
C8 0.0244(12) 0.0310(13) 0.0290(13) 0.0030(11) 0.005(1) 0.0038(11)
C9 0.0351(14) 0.0287(14) 0.0385(15) 0.0028(12) 0.0055(12) -0.0033(12)
C10 0.0453(17) 0.0274(14) 0.0451(17) 0.0066(13) 0.0104(14) -0.0007(13)
C11 0.0420(17) 0.0351(15) 0.0349(15) 0.0073(12) 0.0114(13) 0.0090(13)
C12 0.0297(14) 0.0396(15) 0.0294(14) 0.0013(12) 0.0025(11) 0.0071(12)
C13 0.0284(13) 0.0317(13) 0.0249(13) 0.0017(11) 0.0056(11) 0.0033(11)
S1 0.0330(4) 0.0316(4) 0.0359(4) -0.0015(3) -0.0070(3) 0.0009(3)
C14 0.0333(15) 0.0427(17) 0.0385(15) -0.0015(14) -0.0052(12) -0.0041(13)
C15 0.0309(13) 0.0229(12) 0.0261(12) -0.0035(11) -0.001(1) 0.0046(11)
C16 0.0325(14) 0.0271(14) 0.0300(14) -0.0010(11) 0.0025(11) 0.0011(11)
C17 0.0449(16) 0.0320(15) 0.0269(14) 0.0017(12) -0.0023(12) 0.0011(13)
C18 0.0360(15) 0.0334(14) 0.0324(14) -0.0033(12) -0.0086(11) 0.0053(13)
C19 0.0294(14) 0.0433(17) 0.0364(15) -0.0021(13) 0.0036(12) -0.0008(12)
C20 0.0322(14) 0.0408(15) 0.0252(13) -0.0024(12) 0.0025(11) 0.0003(12)
C21 0.0234(12) 0.0266(12) 0.0220(12) -0.003(1) -0.005(1) -0.000(1)
C22 0.0309(13) 0.0281(13) 0.0323(14) 0.0019(11) 0.0048(11) 0.0039(11)
C23 0.0348(15) 0.0376(16) 0.0325(14) 0.0042(12) 0.0062(12) 0.0000(12)
C24 0.0303(14) 0.0331(15) 0.0409(16) 0.0084(13) -0.0036(12) -0.0049(12)
C25 0.0353(15) 0.0223(13) 0.0434(16) 0.0001(12) -0.0032(13) 0.0014(11)
C26 0.0302(14) 0.0258(13) 0.0324(14) -0.0071(11) -0.0028(11) 0.0035(11)

loop_
_atom_type_symbol
_atom_type_scat_dispersion_real
_atom_type_scat_dispersion_imag
_atom_type_scat_Cromer_Mann_a1
_atom_type_scat_Cromer_Mann_b1
_atom_type_scat_Cromer_Mann_a2
_atom_type_scat_Cromer_Mann_b2
_atom_type_scat_Cromer_Mann_a3
_atom_type_scat_Cromer_Mann_b3
_atom_type_scat_Cromer_Mann_a4
_atom_type_scat_Cromer_Mann_b4
_atom_type_scat_Cromer_Mann_c
_atom_type_scat_source
'C ' 0.0020 0.0020 2.3100 20.8439 1.0200 10.2075 1.5886 0.5687 0.8650 51.6512 0.2156 International_Tables_Vol_IV_Table_2.2B
'H ' 0.0000 0.0000 0.4930 10.5109 0.3229 26.1257 0.1402 3.1424 0.0408 57.7997 0.0030 International_Tables_Vol_IV_Table_2.2B
'N ' 0.0040 0.0030 12.2126 0.0057 3.1322 9.8933 2.0125 28.9975 1.1663 0.5826 -11.5290 International_Tables_Vol_IV_Table_2.2B
'P ' 0.0900 0.0950 6.4345 1.9067 4.1791 27.1570 1.7800 0.5260 1.4908 68.1645 1.1149 International_Tables_Vol_IV_Table_2.2B
'S ' 0.1100 0.1240 6.9053 1.4679 5.2034 22.2151 1.4379 0.2536 1.5863 56.1720 0.8669 International_Tables_Vol_IV_Table_2.2B

loop_
_geom_angle_atom_site_label_1
_geom_angle_site_symmetry_1
_geom_angle_atom_site_label_2
_geom_angle_site_symmetry_2
_geom_angle_atom_site_label_3
_geom_angle_site_symmetry_3
_geom_angle
_geom_angle_publ_flag
C1 . P1 . C15 . 101.70(11) yes
C1 . P1 . C21 . 103.23(11) yes
C15 . P1 . C21 . 103.32(11) yes
P1 . C1 . C2 . 121.37(19) yes
P1 . C1 . C6 . 120.28(18) yes
C2 . C1 . C6 . 118.1(2) yes
C1 . C2 . C3 . 121.1(2) yes
C1 . C2 . H21 . 119.5 no
C3 . C2 . H21 . 119.5 no
C2 . C3 . C4 . 120.6(2) yes
C2 . C3 . H31 . 119.7 no
C4 . C3 . H31 . 119.7 no
C3 . C4 . C5 . 119.4(2) yes
C3 . C4 . H41 . 120.3 no
C5 . C4 . H41 . 120.3 no
C4 . C5 . C6 . 120.7(2) yes
C4 . C5 . H51 . 119.6 no
C6 . C5 . H51 . 119.6 no
C1 . C6 . C5 . 120.1(2) yes
C1 . C6 . C7 . 120.8(2) yes
C5 . C6 . C7 . 119.1(2) yes
C6 . C7 . N1 . 121.9(2) yes
C6 . C7 . H71 . 119.1 no
N1 . C7 . H71 . 119.1 no
C7 . N1 . C8 . 117.9(2) yes
N1 . C8 . C9 . 122.5(2) yes
N1 . C8 . C13 . 117.5(2) yes
C9 . C8 . C13 . 119.8(2) yes
C8 . C9 . C10 . 120.1(3) yes
C8 . C9 . H91 . 120.0 no
C10 . C9 . H91 . 120.0 no
C9 . C10 . C11 . 120.3(3) yes
C9 . C10 . H101 . 119.9 no
C11 . C10 . H101 . 119.9 no
C10 . C11 . C12 . 120.4(3) yes
C10 . C11 . H111 . 119.8 no
C12 . C11 . H111 . 119.8 no
C11 . C12 . C13 . 120.1(3) yes
C11 . C12 . H121 . 119.9 no
C13 . C12 . H121 . 119.9 no
C8 . C13 . C12 . 119.2(3) yes
C8 . C13 . S1 . 115.8(2) yes
C12 . C13 . S1 . 125.0(2) yes
C13 . S1 . C14 . 102.43(14) yes
S1 . C14 . H141 . 109.5 no
S1 . C14 . H142 . 109.5 no
H141 . C14 . H142 . 109.5 no
S1 . C14 . H143 . 109.5 no
H141 . C14 . H143 . 109.5 no
H142 . C14 . H143 . 109.5 no
P1 . C15 . C16 . 116.6(2) yes
P1 . C15 . C20 . 124.4(2) yes
C16 . C15 . C20 . 119.0(2) yes
C15 . C16 . C17 . 120.7(2) yes
C15 . C16 . H161 . 119.7 no
C17 . C16 . H161 . 119.7 no
C16 . C17 . C18 . 119.4(2) yes
C16 . C17 . H171 . 120.3 no
C18 . C17 . H171 . 120.3 no
C17 . C18 . C19 . 120.5(2) yes
C17 . C18 . H181 . 119.8 no
C19 . C18 . H181 . 119.8 no
C18 . C19 . C20 . 120.3(3) yes
C18 . C19 . H191 . 119.8 no
C20 . C19 . H191 . 119.8 no
C15 . C20 . C19 . 120.1(2) yes
C15 . C20 . H201 . 120.0 no
C19 . C20 . H201 . 120.0 no
P1 . C21 . C22 . 124.3(2) yes
P1 . C21 . C26 . 116.95(19) yes
C22 . C21 . C26 . 118.7(2) yes
C21 . C22 . C23 . 120.1(2) yes
C21 . C22 . H221 . 119.9 no
C23 . C22 . H221 . 119.9 no
C22 . C23 . C24 . 120.6(3) yes
C22 . C23 . H231 . 119.7 no
C24 . C23 . H231 . 119.7 no
C23 . C24 . C25 . 119.7(3) yes
C23 . C24 . H241 . 120.1 no
C25 . C24 . H241 . 120.1 no
C24 . C25 . C26 . 119.9(3) yes
C24 . C25 . H251 . 120.1 no
C26 . C25 . H251 . 120.0 no
C21 . C26 . C25 . 121.0(3) yes
C21 . C26 . H261 . 119.5 no
C25 . C26 . H261 . 119.5 no

loop_
_geom_bond_atom_site_label_1
_geom_bond_site_symmetry_1
_geom_bond_atom_site_label_2
_geom_bond_site_symmetry_2
_geom_bond_distance
_geom_bond_publ_flag
P1 . C1 . 1.848(3) yes
P1 . C15 . 1.840(3) yes
P1 . C21 . 1.838(3) yes
C1 . C2 . 1.392(4) yes
C1 . C6 . 1.413(3) yes
C2 . C3 . 1.391(4) yes
C2 . H21 . 1.000 no
C3 . C4 . 1.380(4) yes
C3 . H31 . 1.000 no
C4 . C5 . 1.384(4) yes
C4 . H41 . 1.000 no
C5 . C6 . 1.397(3) yes
C5 . H51 . 1.000 no
C6 . C7 . 1.471(3) yes
C7 . N1 . 1.281(3) yes
C7 . H71 . 1.000 no
N1 . C8 . 1.413(3) yes
C8 . C9 . 1.399(4) yes
C8 . C13 . 1.406(4) yes
C9 . C10 . 1.383(4) yes
C9 . H91 . 1.000 no
C10 . C11 . 1.374(4) yes
C10 . H101 . 1.000 no
C11 . C12 . 1.399(4) yes
C11 . H111 . 1.000 no
C12 . C13 . 1.389(4) yes
C12 . H121 . 1.000 no
C13 . S1 . 1.764(3) yes
S1 . C14 . 1.789(3) yes
C14 . H141 . 1.000 no
C14 . H142 . 1.000 no
C14 . H143 . 1.000 no
C15 . C16 . 1.387(4) yes
C15 . C20 . 1.403(4) yes
C16 . C17 . 1.401(4) yes
C16 . H161 . 1.000 no
C17 . C18 . 1.380(4) yes
C17 . H171 . 1.000 no
C18 . C19 . 1.383(4) yes
C18 . H181 . 1.000 no
C19 . C20 . 1.384(4) yes
C19 . H191 . 1.000 no
C20 . H201 . 1.000 no
C21 . C22 . 1.397(4) yes
C21 . C26 . 1.399(3) yes
C22 . C23 . 1.390(4) yes
C22 . H221 . 1.000 no
C23 . C24 . 1.390(4) yes
C23 . H231 . 1.000 no
C24 . C25 . 1.386(4) yes
C24 . H241 . 1.000 no
C25 . C26 . 1.388(4) yes
C25 . H251 . 1.000 no
C26 . H261 . 1.000 no

loop_
_cod_related_entry_id
_cod_related_entry_database
_cod_related_entry_code
1 ChemSpider 21194783
